data_1567222
loop_
_publ_author_name
'Sharutin, V. V.'
'Sharutina, O. K.'
'Bondar', E. A.'
'Pakusina, A. P.'
'Adonin, N. Yu.'
'Starichenko, V. F.'
'Fukin, G. K.'
'Zakharov, L. N.'

_publ_section_title
;
 Tetraphenylantimony Pentafluorobenzoate and Tetra-p-Tolylantimony
 Nitrate: Syntheses and Structures
;
_journal_issue 6
_journal_name_full 'Russian Journal of Coordination Chemistry'
_journal_page_first 393
_journal_page_last 397
_journal_paper_doi 10.1023/A:1011335724711
_journal_volume 27
_journal_year 2001
_chemical_formula_moiety 'C31 H20 F5 O2 Sb'
_chemical_formula_sum 'C31 H20 F5 O2 Sb'
_chemical_name_systematic
;
Pentafluorobenzoato-tetraphenyl-antimony(V)
;
_space_group_crystal_system monoclinic
_space_group_IT_number 14
_space_group_name_Hall '-P 2ybc'
_space_group_name_H-M_alt 'P 1 21/c 1'
_symmetry_Int_Tables_number 14
_symmetry_space_group_name_H-M 'P 1 21/c 1'
_audit_creation_method 'manually at INEOS RAS'
_cell_angle_alpha 90
_cell_angle_beta 113.03(3)
_cell_angle_gamma 90
_cell_formula_units_Z 4
_cell_length_a 16.175(3)
_cell_length_b 8.765(2)
_cell_length_c 20.420(4)
_cell_volume 2664.3(11)
_diffrn_ambient_temperature 295
_diffrn_radiation_probe x-ray
_diffrn_radiation_type MoK\a
_exptl_crystal_density_diffrn 1.599
_refine_ls_R_factor_gt 0.035
_refine_ls_wR_factor_ref 0.079
_cod_data_source_file R18-19old.cif
_cod_data_source_block compound_R19old
_cod_original_cell_volume 2664(1)
_cod_original_sg_symbol_H-M 'P 21/c'
_cod_database_code 1567222

loop_
_symmetry_equiv_pos_site_id
_symmetry_equiv_pos_as_xyz
1 x,y,z
2 -x,1/2+y,1/2-z
3 -x,-y,-z
4 x,-1/2-y,-1/2+z

loop_
_atom_site_label
_atom_site_type_symbol
_atom_site_fract_x
_atom_site_fract_y
_atom_site_fract_z
_atom_site_U_iso_or_equiv
Sb(1) Sb 0.2140(1) -0.5599(1) -0.3736(1) 0.033(1)
O(1) O 0.2744(2) -0.4571(3) -0.2599(1) 0.045(1)
O(2) O 0.1615(2) -0.3012(4) -0.2644(2) 0.062(1)
F(1) F 0.2800(3) -0.0576(4) -0.1834(2) 0.102(1)
F(2) F 0.3835(3) 0.0144(7) -0.0487(3) 0.165(2)
F(3) F 0.4511(3) -0.2086(10) 0.0496(2) 0.203(3)
F(4) F 0.4148(3) -0.5058(8) 0.0110(2) 0.172(2)
F(5) F 0.3110(3) -0.5776(5) -0.1231(2) 0.106(1)
C(1) C 0.1557(3) -0.6547(4) -0.4796(2) 0.037(1)
C(2) C 0.1928(3) -0.6261(5) -0.5295(2) 0.050(1)
C(3) C 0.1552(4) -0.6888(6) -0.5971(2) 0.060(1)
C(4) C 0.0799(4) -0.7766(6) -0.6164(3) 0.061(1)
C(5) C 0.0411(4) -0.8022(6) -0.5692(2) 0.059(1)
C(6) C 0.0788(3) -0.7432(5) -0.5008(2) 0.045(1)
C(7) C 0.3389(2) -0.6739(4) -0.3331(2) 0.038(1)
C(8) C 0.3719(3) -0.7375(6) -0.2659(3) 0.054(1)
C(9) C 0.4503(4) -0.8227(7) -0.2425(3) 0.069(2)
C(10) C 0.4975(3) -0.8392(7) -0.2857(3) 0.070(2)
C(11) C 0.4667(3) -0.7731(7) -0.3509(3) 0.066(2)
C(12) C 0.3881(3) -0.6922(6) -0.3754(3) 0.052(1)
C(13) C 0.2187(2) -0.3338(4) -0.4079(2) 0.036(1)
C(14) C 0.1568(3) -0.2884(5) -0.4737(3) 0.051(1)
C(15) C 0.1620(4) -0.1461(5) -0.5008(3) 0.063(1)
C(16) C 0.2290(4) -0.0482(6) -0.4610(3) 0.061(1)
C(17) C 0.2898(4) -0.0903(5) -0.3960(3) 0.059(1)
C(18) C 0.2850(3) -0.2334(5) -0.3683(2) 0.049(1)
C(19) C 0.1229(2) -0.6649(4) -0.3373(2) 0.035(1)
C(20) C 0.0452(3) -0.5967(5) -0.3397(2) 0.044(1)
C(21) C -0.0155(3) -0.6793(6) -0.3219(2) 0.050(1)
C(22) C 0.0005(3) -0.8286(6) -0.3013(2) 0.055(1)
C(23) C 0.0775(3) -0.8986(5) -0.2989(2) 0.051(1)
C(24) C 0.1382(3) -0.8175(5) -0.3173(2) 0.044(1)
C(25) C 0.2347(3) -0.3609(5) -0.2347(2) 0.045(1)
C(26) C 0.2912(3) -0.3215(6) -0.1577(2) 0.052(1)
C(27) C 0.3100(3) -0.1682(8) -0.1362(3) 0.070(2)
C(28) C 0.3647(4) -0.1340(11) -0.0667(5) 0.111(3)
C(29) C 0.3989(5) -0.2406(17) -0.0183(4) 0.123(4)
C(30) C 0.3811(5) -0.3951(14) -0.0365(3) 0.107(3)
C(31) C 0.3282(4) -0.4277(8) -0.1062(3) 0.074(2)
